data_7123470
loop_
_publ_author_name
'Nolan, Steven P.'
'zinser, caroline'
'Falivene, Laura'
'Nahra, Fady'
'brill, marcel'
'Cordes, David Bradford'
'Slawin, Alexandra'
'Cavallo, Luigi'
'Cazin, Catherine'

_publ_section_title
;
 Synthesis and Reactivity of [Au(NHC)(Bpin)] Complexes
;
_journal_name_full 'Chemical Communications'
_journal_paper_doi 10.1039/C9CC03171E
_journal_year 2019
_chemical_formula_moiety 'C33 H48 Au B N2 O2, 0.5(C4 H8 O)'
_chemical_formula_sum 'C35 H52 Au B N2 O2.5'
_chemical_formula_weight 748.58
_chemical_name_systematic Au(IPr)(Bpin)
_space_group_crystal_system monoclinic
_space_group_IT_number 14
_space_group_name_Hall '-P 2yn'
_space_group_name_H-M_alt 'P 1 21/n 1'
_symmetry_space_group_name_Hall '-P 2yn'
_symmetry_space_group_name_H-M 'P 1 21/n 1'
_atom_sites_solution_hydrogens geom
_atom_sites_solution_primary direct
_atom_sites_solution_secondary difmap
_audit_creation_date 2016-02-05
_audit_creation_method 'by CrystalStructure 4.1'
_audit_update_record
;
2018-05-31 deposited with the CCDC.    2019-05-14 downloaded from the CCDC.
;
_cell_angle_alpha 90.0000
_cell_angle_beta 93.912(2)
_cell_angle_gamma 90.0000
_cell_formula_units_Z 4
_cell_length_a 10.4968(7)
_cell_length_b 15.3022(10)
_cell_length_c 24.0256(16)
_cell_measurement_reflns_used 8714
_cell_measurement_temperature 173
_cell_measurement_theta_max 25.40
_cell_measurement_theta_min 2.10
_cell_volume 3850.1(4)
_computing_cell_refinement 'CrystalClear-SM Expert 2.1 b45'
_computing_data_collection 'CrystalClear-SM Expert 2.1 b45 (Rigaku, 2015)'
_computing_data_reduction 'CrystalClear-SM Expert 2.1 b45'
_computing_molecular_graphics 'CrystalStructure 4.1'
_computing_publication_material 'CrystalStructure 4.1 (Rigaku, 2014)'
_computing_structure_refinement 'SHELXL2013 (Sheldrick, 2008)'
_computing_structure_solution 'DIRDIF99-PATTY (Gould, et al., 1999)'
_diffrn_ambient_temperature 173
_diffrn_detector_area_resol_mean 5.814
_diffrn_measured_fraction_theta_full 0.998
_diffrn_measured_fraction_theta_max 0.997
_diffrn_measurement_device_type 'Rigaku XtaLAB P200'
_diffrn_measurement_method \w
_diffrn_radiation_type 'Mo K\a'
_diffrn_radiation_wavelength 0.71075
_diffrn_reflns_av_R_equivalents 0.0337
_diffrn_reflns_Laue_measured_fraction_full 0.998
_diffrn_reflns_Laue_measured_fraction_max 0.997
_diffrn_reflns_limit_h_max 12
_diffrn_reflns_limit_h_min -12
_diffrn_reflns_limit_k_max 18
_diffrn_reflns_limit_k_min -18
_diffrn_reflns_limit_l_max 28
_diffrn_reflns_limit_l_min -28
_diffrn_reflns_number 46209
_diffrn_reflns_point_group_measured_fraction_full 0.998
_diffrn_reflns_point_group_measured_fraction_max 0.997
_diffrn_reflns_theta_full 25.242
_diffrn_reflns_theta_max 25.380
_diffrn_reflns_theta_min 1.699
_diffrn_standards_number 0
_exptl_absorpt_coefficient_mu 3.864
_exptl_absorpt_correction_T_max 0.926
_exptl_absorpt_correction_T_min 0.805
_exptl_absorpt_correction_type multi-scan
_exptl_absorpt_process_details 'REQAB (Rigaku, 1998)'
_exptl_crystal_colour colorless
_exptl_crystal_density_diffrn 1.291
_exptl_crystal_density_method 'not measured'
_exptl_crystal_description platelet
_exptl_crystal_F_000 1520.00
_exptl_crystal_size_max 0.120
_exptl_crystal_size_mid 0.040
_exptl_crystal_size_min 0.020
_refine_diff_density_max 1.09
_refine_diff_density_min -0.30
_refine_ls_extinction_method none
_refine_ls_goodness_of_fit_ref 1.141
_refine_ls_hydrogen_treatment constr
_refine_ls_number_parameters 409
_refine_ls_number_reflns 7053
_refine_ls_number_restraints 30
_refine_ls_R_factor_all 0.0375
_refine_ls_R_factor_gt 0.0269
_refine_ls_shift/su_max 0.003
_refine_ls_structure_factor_coef Fsqd
_refine_ls_weighting_details 'w = 1/[\s^2^(Fo^2^)+(0.0421P)^2^+3.7383P] where P=(Fo^2^+2Fc^2^)/3'
_refine_ls_weighting_scheme calc
_refine_ls_wR_factor_gt 0.0761
_refine_ls_wR_factor_ref 0.0812
_reflns_number_gt 5923
_reflns_number_total 7053
_reflns_threshold_expression F^2^>2.0\s(F^2^)
_cod_data_source_file c9cc03171e2.cif
_cod_data_source_block Au(IPr)(Bpin)
_cod_database_code 7123470

loop_
_space_group_symop_id
_space_group_symop_operation_xyz
1 +X,+Y,+Z
2 1/2-X,1/2+Y,1/2-Z
3 -X,-Y,-Z
4 -1/2+X,-1/2-Y,-1/2+Z

loop_
_atom_site_label
_atom_site_type_symbol
_atom_site_fract_x
_atom_site_fract_y
_atom_site_fract_z
_atom_site_U_iso_or_equiv
_atom_site_adp_type
_atom_site_occupancy
_atom_site_site_symmetry_order
_atom_site_calc_flag
_atom_site_refinement_flags_posn
_atom_site_refinement_flags_adp
_atom_site_refinement_flags_occupancy
Au1 Au 0.66539(2) 0.33573(2) 0.65102(2) 0.03218(7) Uani 1 1 d . . .
O31 O 0.7389(4) 0.1489(2) 0.61341(13) 0.0512(9) Uani 1 1 d . . .
O32 O 0.6710(3) 0.2367(2) 0.54165(12) 0.0462(8) Uani 1 1 d . . .
O41 O 0.2551(16) 0.1913(9) 0.5397(6) 0.139(5) Uani 0.5 1 d . U P
N2 N 0.6503(3) 0.5334(2) 0.67484(13) 0.0270(7) Uani 1 1 d . . .
N5 N 0.6962(3) 0.4662(2) 0.75152(13) 0.0283(7) Uani 1 1 d . . .
C1 C 0.6638(3) 0.4518(3) 0.69637(15) 0.0275(8) Uani 1 1 d . . .
C3 C 0.6752(4) 0.5971(3) 0.71552(17) 0.0340(9) Uani 1 1 d . . .
H3 H 0.6720 0.6586 0.7102 0.041 Uiso 1 1 calc R U .
C4 C 0.7045(4) 0.5549(3) 0.76365(17) 0.0339(9) Uani 1 1 d . . .
H4 H 0.7265 0.5806 0.7990 0.041 Uiso 1 1 calc R U .
C6 C 0.6126(4) 0.5546(3) 0.61714(15) 0.0277(8) Uani 1 1 d . . .
C7 C 0.7024(4) 0.5506(3) 0.57732(16) 0.0320(9) Uani 1 1 d . . .
C8 C 0.6641(4) 0.5808(3) 0.52420(17) 0.0396(10) Uani 1 1 d . . .
H8 H 0.7235 0.5802 0.4961 0.048 Uiso 1 1 calc R U .
C9 C 0.5419(4) 0.6116(3) 0.51117(18) 0.0414(11) Uani 1 1 d . . .
H9 H 0.5186 0.6327 0.4747 0.050 Uiso 1 1 calc R U .
C10 C 0.4541(4) 0.6117(3) 0.55111(18) 0.0385(10) Uani 1 1 d . . .
H10 H 0.3698 0.6318 0.5416 0.046 Uiso 1 1 calc R U .
C11 C 0.4868(4) 0.5826(3) 0.60545(16) 0.0312(9) Uani 1 1 d . . .
C12 C 0.8371(4) 0.5158(3) 0.59042(18) 0.0396(10) Uani 1 1 d . . .
H12 H 0.8395 0.4875 0.6280 0.048 Uiso 1 1 calc R U .
C13 C 0.9352(5) 0.5891(4) 0.5933(3) 0.0729(18) Uani 1 1 d . . .
H13A H 0.9157 0.6303 0.6227 0.087 Uiso 1 1 calc R U .
H13B H 0.9325 0.6196 0.5573 0.087 Uiso 1 1 calc R U .
H13C H 1.0206 0.5645 0.6016 0.087 Uiso 1 1 calc R U .
C14 C 0.8716(5) 0.4467(3) 0.5484(2) 0.0519(12) Uani 1 1 d . . .
H14A H 0.8759 0.4737 0.5116 0.062 Uiso 1 1 calc R U .
H14B H 0.8065 0.4008 0.5465 0.062 Uiso 1 1 calc R U .
H14C H 0.9548 0.4213 0.5602 0.062 Uiso 1 1 calc R U .
C15 C 0.3870(4) 0.5757(3) 0.64825(19) 0.0407(10) Uani 1 1 d . . .
H15 H 0.4334 0.5780 0.6860 0.049 Uiso 1 1 calc R U .
C16 C 0.2894(5) 0.6497(3) 0.6456(3) 0.0625(15) Uani 1 1 d . . .
H16A H 0.2370 0.6463 0.6103 0.075 Uiso 1 1 calc R U .
H16B H 0.3340 0.7060 0.6479 0.075 Uiso 1 1 calc R U .
H16C H 0.2346 0.6442 0.6768 0.075 Uiso 1 1 calc R U .
C17 C 0.3220(6) 0.4884(4) 0.6432(3) 0.0689(16) Uani 1 1 d . . .
H17A H 0.3865 0.4420 0.6436 0.083 Uiso 1 1 calc R U .
H17B H 0.2688 0.4859 0.6081 0.083 Uiso 1 1 calc R U .
H17C H 0.2684 0.4803 0.6746 0.083 Uiso 1 1 calc R U .
C18 C 0.7325(4) 0.3998(3) 0.79224(16) 0.0305(9) Uani 1 1 d . . .
C19 C 0.8636(4) 0.3814(3) 0.80112(18) 0.0413(11) Uani 1 1 d . . .
C20 C 0.8970(6) 0.3242(3) 0.8454(2) 0.0539(14) Uani 1 1 d . . .
H20 H 0.9843 0.3096 0.8534 0.065 Uiso 1 1 calc R U .
C21 C 0.8070(6) 0.2888(3) 0.8773(2) 0.0585(15) Uani 1 1 d . . .
H21 H 0.8329 0.2517 0.9076 0.070 Uiso 1 1 calc R U .
C22 C 0.6809(6) 0.3062(3) 0.8661(2) 0.0522(13) Uani 1 1 d . . .
H22 H 0.6200 0.2799 0.8883 0.063 Uiso 1 1 calc R U .
C23 C 0.6392(5) 0.3618(3) 0.82249(18) 0.0404(10) Uani 1 1 d . . .
C24 C 0.9608(5) 0.4188(4) 0.7647(2) 0.0590(14) Uani 1 1 d . . .
H24 H 0.9136 0.4579 0.7371 0.071 Uiso 1 1 calc R U .
C25 C 1.0579(7) 0.4751(6) 0.7976(3) 0.112(3) Uani 1 1 d . . .
H25A H 1.1036 0.4396 0.8264 0.134 Uiso 1 1 calc R U .
H25B H 1.0141 0.5233 0.8151 0.134 Uiso 1 1 calc R U .
H25C H 1.1188 0.4988 0.7724 0.134 Uiso 1 1 calc R U .
C26 C 1.0224(8) 0.3483(5) 0.7318(4) 0.101(3) Uani 1 1 d . . .
H26A H 0.9564 0.3163 0.7093 0.122 Uiso 1 1 calc R U .
H26B H 1.0687 0.3078 0.7574 0.122 Uiso 1 1 calc R U .
H26C H 1.0821 0.3750 0.7072 0.122 Uiso 1 1 calc R U .
C27 C 0.4973(5) 0.3764(4) 0.8072(2) 0.0550(13) Uani 1 1 d . . .
H27 H 0.4869 0.4339 0.7875 0.066 Uiso 1 1 calc R U .
C28 C 0.4177(6) 0.3779(5) 0.8575(3) 0.083(2) Uani 1 1 d . . .
H28A H 0.4448 0.4268 0.8818 0.100 Uiso 1 1 calc R U .
H28B H 0.4296 0.3229 0.8781 0.100 Uiso 1 1 calc R U .
H28C H 0.3274 0.3848 0.8451 0.100 Uiso 1 1 calc R U .
C29 C 0.4466(6) 0.3043(5) 0.7673(2) 0.082(2) Uani 1 1 d . . .
H29A H 0.4610 0.2472 0.7851 0.098 Uiso 1 1 calc R U .
H29B H 0.4916 0.3067 0.7329 0.098 Uiso 1 1 calc R U .
H29C H 0.3550 0.3129 0.7585 0.098 Uiso 1 1 calc R U .
C33 C 0.7379(5) 0.0943(3) 0.56300(19) 0.0489(12) Uani 1 1 d . . .
C34 C 0.7336(5) 0.1640(3) 0.51628(19) 0.0447(11) Uani 1 1 d . . .
C35 C 0.6183(6) 0.0380(4) 0.5625(2) 0.0633(15) Uani 1 1 d . . .
H35A H 0.5425 0.0755 0.5594 0.076 Uiso 1 1 calc R U .
H35B H 0.6190 0.0042 0.5972 0.076 Uiso 1 1 calc R U .
H35C H 0.6164 -0.0021 0.5307 0.076 Uiso 1 1 calc R U .
C36 C 0.8539(6) 0.0371(4) 0.5665(3) 0.0715(17) Uani 1 1 d . . .
H36A H 0.8487 -0.0043 0.5974 0.086 Uiso 1 1 calc R U .
H36B H 0.9305 0.0733 0.5730 0.086 Uiso 1 1 calc R U .
H36C H 0.8585 0.0048 0.5315 0.086 Uiso 1 1 calc R U .
C37 C 0.8660(6) 0.1964(4) 0.5035(2) 0.0626(15) Uani 1 1 d . . .
H37A H 0.9145 0.2119 0.5384 0.075 Uiso 1 1 calc R U .
H37B H 0.8575 0.2480 0.4793 0.075 Uiso 1 1 calc R U .
H37C H 0.9110 0.1502 0.4845 0.075 Uiso 1 1 calc R U .
C38 C 0.6572(6) 0.1378(4) 0.4632(2) 0.0596(14) Uani 1 1 d . . .
H38A H 0.6591 0.1852 0.4359 0.072 Uiso 1 1 calc R U .
H38B H 0.5686 0.1262 0.4715 0.072 Uiso 1 1 calc R U .
H38C H 0.6943 0.0849 0.4479 0.072 Uiso 1 1 calc R U .
C42 C 0.2271(17) 0.1185(10) 0.5660(8) 0.104(5) Uani 0.5 1 d . U P
H42A H 0.2969 0.0758 0.5622 0.125 Uiso 0.5 1 calc R U P
H42B H 0.1483 0.0932 0.5475 0.125 Uiso 0.5 1 calc R U P
C43 C 0.209(2) 0.1298(14) 0.6221(9) 0.135(7) Uani 0.5 1 d . U P
H43A H 0.1190 0.1194 0.6296 0.162 Uiso 0.5 1 calc R U P
H43B H 0.2640 0.0892 0.6451 0.162 Uiso 0.5 1 calc R U P
C44 C 0.241(3) 0.2101(13) 0.6329(8) 0.145(8) Uani 0.5 1 d . U P
H44A H 0.3208 0.2122 0.6573 0.174 Uiso 0.5 1 calc R U P
H44B H 0.1727 0.2398 0.6522 0.174 Uiso 0.5 1 calc R U P
C45 C 0.258(2) 0.2491(11) 0.5846(8) 0.139(8) Uani 0.5 1 d . U P
H45A H 0.3407 0.2799 0.5874 0.167 Uiso 0.5 1 calc R U P
H45B H 0.1898 0.2934 0.5774 0.167 Uiso 0.5 1 calc R U P
B31 B 0.6892(5) 0.2301(3) 0.5994(2) 0.0371(11) Uani 1 1 d . . .

loop_
_atom_site_aniso_label
_atom_site_aniso_U_11
_atom_site_aniso_U_22
_atom_site_aniso_U_33
_atom_site_aniso_U_23
_atom_site_aniso_U_13
_atom_site_aniso_U_12
Au1 0.04148(11) 0.02811(10) 0.02655(10) -0.00041(7) -0.00059(6) -0.00170(7)
O31 0.090(3) 0.0339(18) 0.0283(16) -0.0025(13) -0.0077(16) 0.0068(17)
O32 0.071(2) 0.0343(17) 0.0321(16) 0.0008(13) -0.0071(15) 0.0069(16)
O41 0.193(14) 0.105(7) 0.123(8) -0.015(6) 0.031(8) -0.028(8)
N2 0.0306(17) 0.0284(18) 0.0218(16) 0.0007(14) 0.0002(13) 0.0013(14)
N5 0.0304(17) 0.0290(17) 0.0254(17) 0.0021(14) -0.0001(13) -0.0006(14)
C1 0.0247(19) 0.034(2) 0.0239(19) -0.0010(16) -0.0001(15) -0.0019(16)
C3 0.043(2) 0.029(2) 0.030(2) -0.0013(18) 0.0003(18) 0.0009(18)
C4 0.041(2) 0.032(2) 0.028(2) -0.0051(18) -0.0030(17) 0.0004(19)
C6 0.033(2) 0.028(2) 0.0215(18) 0.0014(16) -0.0011(15) -0.0017(17)
C7 0.038(2) 0.031(2) 0.028(2) -0.0030(17) 0.0010(17) -0.0010(18)
C8 0.052(3) 0.040(3) 0.027(2) -0.0006(19) 0.0072(19) -0.002(2)
C9 0.057(3) 0.039(3) 0.027(2) 0.0042(19) -0.007(2) -0.002(2)
C10 0.038(2) 0.037(2) 0.038(2) 0.0001(19) -0.0115(19) 0.0047(19)
C11 0.032(2) 0.029(2) 0.032(2) -0.0016(17) -0.0022(17) -0.0019(17)
C12 0.036(2) 0.046(3) 0.037(2) -0.002(2) 0.0077(18) 0.005(2)
C13 0.042(3) 0.053(3) 0.123(5) -0.026(4) -0.001(3) -0.001(3)
C14 0.050(3) 0.050(3) 0.058(3) -0.004(2) 0.015(2) 0.005(2)
C15 0.031(2) 0.051(3) 0.040(2) 0.001(2) 0.0002(18) 0.003(2)
C16 0.042(3) 0.055(3) 0.092(4) -0.007(3) 0.021(3) 0.003(2)
C17 0.069(4) 0.057(4) 0.086(4) 0.006(3) 0.036(3) -0.009(3)
C18 0.038(2) 0.029(2) 0.0238(19) -0.0022(16) -0.0035(16) 0.0034(18)
C19 0.043(2) 0.041(3) 0.038(2) -0.004(2) -0.007(2) 0.007(2)
C20 0.062(3) 0.050(3) 0.046(3) -0.010(2) -0.020(3) 0.022(3)
C21 0.105(5) 0.036(3) 0.033(3) 0.005(2) -0.011(3) 0.014(3)
C22 0.085(4) 0.033(2) 0.039(3) 0.006(2) 0.005(3) -0.007(3)
C23 0.055(3) 0.034(2) 0.031(2) 0.0007(19) -0.001(2) -0.009(2)
C24 0.035(3) 0.081(4) 0.060(3) 0.001(3) 0.002(2) 0.005(3)
C25 0.068(4) 0.163(8) 0.105(6) -0.025(6) 0.016(4) -0.052(5)
C26 0.094(5) 0.117(7) 0.098(6) -0.019(5) 0.041(5) 0.014(5)
C27 0.045(3) 0.066(3) 0.054(3) 0.011(3) 0.011(2) -0.012(3)
C28 0.067(4) 0.100(5) 0.085(5) -0.019(4) 0.023(3) -0.021(4)
C29 0.064(4) 0.129(6) 0.052(3) -0.004(4) 0.002(3) -0.038(4)
C33 0.075(3) 0.036(3) 0.035(2) -0.006(2) -0.004(2) 0.006(2)
C34 0.066(3) 0.036(2) 0.031(2) -0.0046(19) -0.004(2) 0.002(2)
C35 0.093(4) 0.044(3) 0.052(3) 0.000(2) 0.002(3) -0.023(3)
C36 0.096(5) 0.054(3) 0.063(4) -0.002(3) -0.006(3) 0.029(3)
C37 0.077(4) 0.057(3) 0.055(3) -0.005(3) 0.015(3) -0.009(3)
C38 0.090(4) 0.054(3) 0.034(3) -0.006(2) -0.010(3) 0.000(3)
C42 0.120(12) 0.066(7) 0.124(9) -0.028(6) 0.003(9) -0.012(7)
C43 0.162(17) 0.107(9) 0.135(9) 0.004(7) 0.000(10) -0.033(10)
C44 0.24(2) 0.102(9) 0.099(8) -0.028(7) 0.053(10) -0.067(12)
C45 0.24(2) 0.071(7) 0.120(9) -0.014(6) 0.065(11) -0.064(9)
B31 0.047(3) 0.030(3) 0.033(3) 0.001(2) -0.004(2) -0.002(2)

loop_
_atom_type_symbol
_atom_type_description
_atom_type_scat_dispersion_real
_atom_type_scat_dispersion_imag
_atom_type_scat_source
C C 0.0033 0.0016
;
International Tables for Crystallography
(Vol. C, Tables 4.2.6.8 and 6.1.1.4)
;
H H 0.0000 0.0000
;
International Tables for Crystallography
(Vol. C, Table 6.1.1.4)
;
Au Au -2.0133 8.8022
;
International Tables for Crystallography
(Vol. C, Tables 4.2.6.8 and 6.1.1.4)
;
B B 0.0013 0.0007
;
International Tables for Crystallography
(Vol. C, Tables 4.2.6.8 and 6.1.1.4)
;
N N 0.0061 0.0033
;
International Tables for Crystallography
(Vol. C, Tables 4.2.6.8 and 6.1.1.4)
;
O O 0.0106 0.0060
;
International Tables for Crystallography
(Vol. C, Tables 4.2.6.8 and 6.1.1.4)
;

loop_
_geom_angle_atom_site_label_1
_geom_angle_atom_site_label_2
_geom_angle_atom_site_label_3
_geom_angle
B31 Au1 C1 170.97(18)
B31 O31 C33 109.2(3)
B31 O32 C34 109.2(3)
C42 O41 C45 99.0(13)
C1 N2 C3 111.5(3)
C1 N2 C6 125.8(3)
C3 N2 C6 122.6(3)
C1 N5 C4 111.7(3)
C1 N5 C18 125.5(3)
C4 N5 C18 122.4(3)
N2 C1 N5 103.5(3)
N2 C1 Au1 126.1(3)
N5 C1 Au1 129.5(3)
C4 C3 N2 106.8(4)
C4 C3 H3 126.6
N2 C3 H3 126.6
C3 C4 N5 106.4(3)
C3 C4 H4 126.8
N5 C4 H4 126.8
C7 C6 C11 123.4(4)
C7 C6 N2 119.6(3)
C11 C6 N2 116.9(3)
C6 C7 C8 116.7(4)
C6 C7 C12 122.5(4)
C8 C7 C12 120.8(4)
C9 C8 C7 121.8(4)
C9 C8 H8 119.1
C7 C8 H8 119.1
C10 C9 C8 119.9(4)
C10 C9 H9 120.1
C8 C9 H9 120.1
C9 C10 C11 121.2(4)
C9 C10 H10 119.4
C11 C10 H10 119.4
C6 C11 C10 116.9(4)
C6 C11 C15 121.8(4)
C10 C11 C15 121.1(4)
C13 C12 C14 110.5(4)
C13 C12 C7 111.5(4)
C14 C12 C7 111.4(4)
C13 C12 H12 107.7
C14 C12 H12 107.7
C7 C12 H12 107.7
C12 C13 H13A 109.5
C12 C13 H13B 109.5
H13A C13 H13B 109.5
C12 C13 H13C 109.5
H13A C13 H13C 109.5
H13B C13 H13C 109.5
C12 C14 H14A 109.5
C12 C14 H14B 109.5
H14A C14 H14B 109.5
C12 C14 H14C 109.5
H14A C14 H14C 109.5
H14B C14 H14C 109.5
C17 C15 C11 109.8(4)
C17 C15 C16 110.9(4)
C11 C15 C16 114.3(4)
C17 C15 H15 107.2
C11 C15 H15 107.2
C16 C15 H15 107.2
C15 C16 H16A 109.5
C15 C16 H16B 109.5
H16A C16 H16B 109.5
C15 C16 H16C 109.5
H16A C16 H16C 109.5
H16B C16 H16C 109.5
C15 C17 H17A 109.5
C15 C17 H17B 109.5
H17A C17 H17B 109.5
C15 C17 H17C 109.5
H17A C17 H17C 109.5
H17B C17 H17C 109.5
C23 C18 C19 123.8(4)
C23 C18 N5 119.2(4)
C19 C18 N5 117.0(4)
C20 C19 C18 115.5(5)
C20 C19 C24 122.3(5)
C18 C19 C24 122.2(4)
C21 C20 C19 121.6(5)
C21 C20 H20 119.2
C19 C20 H20 119.2
C22 C21 C20 120.9(5)
C22 C21 H21 119.5
C20 C21 H21 119.5
C21 C22 C23 121.2(5)
C21 C22 H22 119.4
C23 C22 H22 119.4
C18 C23 C22 116.9(5)
C18 C23 C27 121.7(4)
C22 C23 C27 121.4(4)
C19 C24 C26 111.5(5)
C19 C24 C25 111.9(5)
C26 C24 C25 112.5(6)
C19 C24 H24 106.9
C26 C24 H24 106.9
C25 C24 H24 106.9
C24 C25 H25A 109.5
C24 C25 H25B 109.5
H25A C25 H25B 109.5
C24 C25 H25C 109.5
H25A C25 H25C 109.5
H25B C25 H25C 109.5
C24 C26 H26A 109.5
C24 C26 H26B 109.5
H26A C26 H26B 109.5
C24 C26 H26C 109.5
H26A C26 H26C 109.5
H26B C26 H26C 109.5
C28 C27 C23 113.0(5)
C28 C27 C29 108.8(5)
C23 C27 C29 109.7(5)
C28 C27 H27 108.4
C23 C27 H27 108.4
C29 C27 H27 108.4
C27 C28 H28A 109.5
C27 C28 H28B 109.5
H28A C28 H28B 109.5
C27 C28 H28C 109.5
H28A C28 H28C 109.5
H28B C28 H28C 109.5
C27 C29 H29A 109.5
C27 C29 H29B 109.5
H29A C29 H29B 109.5
C27 C29 H29C 109.5
H29A C29 H29C 109.5
H29B C29 H29C 109.5
O31 C33 C36 109.0(4)
O31 C33 C35 106.7(4)
C36 C33 C35 109.6(5)
O31 C33 C34 101.8(3)
C36 C33 C34 115.3(5)
C35 C33 C34 113.7(4)
O32 C34 C38 109.2(4)
O32 C34 C37 106.3(4)
C38 C34 C37 110.8(4)
O32 C34 C33 102.5(4)
C38 C34 C33 114.6(4)
C37 C34 C33 112.8(4)
C33 C35 H35A 109.5
C33 C35 H35B 109.5
H35A C35 H35B 109.5
C33 C35 H35C 109.5
H35A C35 H35C 109.5
H35B C35 H35C 109.5
C33 C36 H36A 109.5
C33 C36 H36B 109.5
H36A C36 H36B 109.5
C33 C36 H36C 109.5
H36A C36 H36C 109.5
H36B C36 H36C 109.5
C34 C37 H37A 109.5
C34 C37 H37B 109.5
H37A C37 H37B 109.5
C34 C37 H37C 109.5
H37A C37 H37C 109.5
H37B C37 H37C 109.5
C34 C38 H38A 109.5
C34 C38 H38B 109.5
H38A C38 H38B 109.5
C34 C38 H38C 109.5
H38A C38 H38C 109.5
H38B C38 H38C 109.5
O41 C42 C43 114.0(15)
O41 C42 H42A 108.7
C43 C42 H42A 108.7
O41 C42 H42B 108.7
C43 C42 H42B 108.7
H42A C42 H42B 107.6
C44 C43 C42 105.4(18)
C44 C43 H43A 110.7
C42 C43 H43A 110.7
C44 C43 H43B 110.7
C42 C43 H43B 110.7
H43A C43 H43B 108.8
C43 C44 C45 107.4(18)
C43 C44 H44A 110.2
C45 C44 H44A 110.2
C43 C44 H44B 110.2
C45 C44 H44B 110.2
H44A C44 H44B 108.5
C44 C45 O41 113.3(15)
C44 C45 H45A 108.9
O41 C45 H45A 108.9
C44 C45 H45B 108.9
O41 C45 H45B 108.9
H45A C45 H45B 107.7
O31 B31 O32 109.4(4)
O31 B31 Au1 128.2(3)
O32 B31 Au1 121.9(3)

loop_
_geom_bond_atom_site_label_1
_geom_bond_atom_site_label_2
_geom_bond_distance
Au1 B31 2.063(5)
Au1 C1 2.084(4)
O31 B31 1.380(6)
O31 C33 1.471(5)
O32 B31 1.392(6)
O32 C34 1.447(5)
O41 C42 1.32(2)
O41 C45 1.394(19)
N2 C1 1.356(5)
N2 C3 1.392(5)
N2 C6 1.452(5)
N5 C1 1.363(5)
N5 C4 1.389(5)
N5 C18 1.444(5)
C3 C4 1.342(6)
C3 H3 0.9500
C4 H4 0.9500
C6 C7 1.390(6)
C6 C11 1.399(6)
C7 C8 1.391(6)
C7 C12 1.524(6)
C8 C9 1.382(6)
C8 H8 0.9500
C9 C10 1.375(6)
C9 H9 0.9500
C10 C11 1.400(6)
C10 H10 0.9500
C11 C15 1.520(6)
C12 C13 1.520(7)
C12 C14 1.522(6)
C12 H12 1.0000
C13 H13A 0.9800
C13 H13B 0.9800
C13 H13C 0.9800
C14 H14A 0.9800
C14 H14B 0.9800
C14 H14C 0.9800
C15 C17 1.501(7)
C15 C16 1.525(7)
C15 H15 1.0000
C16 H16A 0.9800
C16 H16B 0.9800
C16 H16C 0.9800
C17 H17A 0.9800
C17 H17B 0.9800
C17 H17C 0.9800
C18 C23 1.386(6)
C18 C19 1.407(6)
C19 C20 1.404(7)
C19 C24 1.500(7)
C20 C21 1.368(8)
C20 H20 0.9500
C21 C22 1.358(8)
C21 H21 0.9500
C22 C23 1.398(7)
C22 H22 0.9500
C23 C27 1.526(7)
C24 C26 1.510(8)
C24 C25 1.514(9)
C24 H24 1.0000
C25 H25A 0.9800
C25 H25B 0.9800
C25 H25C 0.9800
C26 H26A 0.9800
C26 H26B 0.9800
C26 H26C 0.9800
C27 C28 1.516(8)
C27 C29 1.532(8)
C27 H27 1.0000
C28 H28A 0.9800
C28 H28B 0.9800
C28 H28C 0.9800
C29 H29A 0.9800
C29 H29B 0.9800
C29 H29C 0.9800
C33 C36 1.498(7)
C33 C35 1.523(7)
C33 C34 1.547(7)
C34 C38 1.513(7)
C34 C37 1.527(8)
C35 H35A 0.9800
C35 H35B 0.9800
C35 H35C 0.9800
C36 H36A 0.9800
C36 H36B 0.9800
C36 H36C 0.9800
C37 H37A 0.9800
C37 H37B 0.9800
C37 H37C 0.9800
C38 H38A 0.9800
C38 H38B 0.9800
C38 H38C 0.9800
C42 C43 1.38(2)
C42 H42A 0.9900
C42 H42B 0.9900
C43 C44 1.29(3)
C43 H43A 0.9900
C43 H43B 0.9900
C44 C45 1.33(2)
C44 H44A 0.9900
C44 H44B 0.9900
C45 H45A 0.9900
C45 H45B 0.9900

loop_
_geom_torsion_atom_site_label_1
_geom_torsion_atom_site_label_2
_geom_torsion_atom_site_label_3
_geom_torsion_atom_site_label_4
_geom_torsion
C3 N2 C1 N5 0.7(4)
C6 N2 C1 N5 -178.3(3)
C3 N2 C1 Au1 -169.7(3)
C6 N2 C1 Au1 11.4(5)
C4 N5 C1 N2 -0.9(4)
C18 N5 C1 N2 -174.2(3)
C4 N5 C1 Au1 169.0(3)
C18 N5 C1 Au1 -4.2(5)
C1 N2 C3 C4 -0.2(5)
C6 N2 C3 C4 178.8(3)
N2 C3 C4 N5 -0.4(5)
C1 N5 C4 C3 0.8(5)
C18 N5 C4 C3 174.3(3)
C1 N2 C6 C7 -79.8(5)
C3 N2 C6 C7 101.4(4)
C1 N2 C6 C11 103.4(4)
C3 N2 C6 C11 -75.4(5)
C11 C6 C7 C8 3.4(6)
N2 C6 C7 C8 -173.2(4)
C11 C6 C7 C12 -177.0(4)
N2 C6 C7 C12 6.4(6)
C6 C7 C8 C9 -1.2(6)
C12 C7 C8 C9 179.2(4)
C7 C8 C9 C10 -1.0(7)
C8 C9 C10 C11 1.3(7)
C7 C6 C11 C10 -3.1(6)
N2 C6 C11 C10 173.6(4)
C7 C6 C11 C15 172.4(4)
N2 C6 C11 C15 -10.9(6)
C9 C10 C11 C6 0.6(6)
C9 C10 C11 C15 -174.9(4)
C6 C7 C12 C13 -107.0(5)
C8 C7 C12 C13 72.6(6)
C6 C7 C12 C14 129.0(4)
C8 C7 C12 C14 -51.5(6)
C6 C11 C15 C17 -88.8(5)
C10 C11 C15 C17 86.5(5)
C6 C11 C15 C16 145.9(4)
C10 C11 C15 C16 -38.8(6)
C1 N5 C18 C23 -91.6(5)
C4 N5 C18 C23 95.8(5)
C1 N5 C18 C19 92.2(5)
C4 N5 C18 C19 -80.4(5)
C23 C18 C19 C20 -3.1(7)
N5 C18 C19 C20 172.9(4)
C23 C18 C19 C24 175.4(4)
N5 C18 C19 C24 -8.7(6)
C18 C19 C20 C21 0.2(7)
C24 C19 C20 C21 -178.3(5)
C19 C20 C21 C22 1.9(8)
C20 C21 C22 C23 -1.3(8)
C19 C18 C23 C22 3.7(7)
N5 C18 C23 C22 -172.2(4)
C19 C18 C23 C27 -173.3(4)
N5 C18 C23 C27 10.8(6)
C21 C22 C23 C18 -1.4(7)
C21 C22 C23 C27 175.6(5)
C20 C19 C24 C26 64.6(7)
C18 C19 C24 C26 -113.8(6)
C20 C19 C24 C25 -62.4(7)
C18 C19 C24 C25 119.2(6)
C18 C23 C27 C28 -146.6(5)
C22 C23 C27 C28 36.5(7)
C18 C23 C27 C29 91.8(6)
C22 C23 C27 C29 -85.1(6)
B31 O31 C33 C36 144.3(5)
B31 O31 C33 C35 -97.4(5)
B31 O31 C33 C34 22.0(5)
B31 O32 C34 C38 146.2(4)
B31 O32 C34 C37 -94.2(5)
B31 O32 C34 C33 24.4(5)
O31 C33 C34 O32 -27.3(5)
C36 C33 C34 O32 -145.1(4)
C35 C33 C34 O32 87.0(5)
O31 C33 C34 C38 -145.4(4)
C36 C33 C34 C38 96.8(6)
C35 C33 C34 C38 -31.1(6)
O31 C33 C34 C37 86.6(5)
C36 C33 C34 C37 -31.2(6)
C35 C33 C34 C37 -159.1(4)
C45 O41 C42 C43 2(2)
O41 C42 C43 C44 -7(3)
C42 C43 C44 C45 9(3)
C43 C44 C45 O41 -9(3)
C42 O41 C45 C44 4(3)
C33 O31 B31 O32 -7.8(5)
C33 O31 B31 Au1 -179.8(4)
C34 O32 B31 O31 -11.4(5)
C34 O32 B31 Au1 161.1(3)
